data_7129486
loop_
_publ_author_name
'Lu, Hui'
'Chen, Bin'
'Li, Yu'
'Shi, Jiye'
'Li, Jiang'
'Wang, Lihua'
'Luo, Shihua'
'Fan, Chunhai'
'Shen, Jianlei'
'Chen, Jing'

_publ_section_title
;
 Benzyl-rich ligand engineering of the photostability of atomically
 precise gold nanoclusters
;
_journal_name_full 'Chemical Communications'
_journal_paper_doi 10.1039/D1CC06467C
_journal_year 2022
_chemical_formula_moiety 'C148 H132 Au8 N2 P8'
_chemical_formula_sum 'C148 H132 Au8 N2 P8'
_chemical_formula_weight 3762.04
_space_group_crystal_system monoclinic
_space_group_IT_number 14
_space_group_name_Hall '-P 2ybc'
_space_group_name_H-M_alt 'P 1 21/c 1'
_atom_sites_solution_hydrogens geom
_audit_creation_date 2020-06-15
_audit_creation_method
;
Olex2 1.2
(compiled 2018.05.29 svn.r3508 for OlexSys, GUI svn.r5506)
;
_audit_update_record
;
2021-11-16 deposited with the CCDC.	2021-12-30 downloaded from the CCDC.
;
_cell_angle_alpha 90
_cell_angle_beta 108.192(3)
_cell_angle_gamma 90
_cell_formula_units_Z 2
_cell_length_a 18.9535(19)
_cell_length_b 19.0583(17)
_cell_length_c 24.088(2)
_cell_measurement_reflns_used 9140
_cell_measurement_temperature 120
_cell_measurement_theta_max 27.820
_cell_measurement_theta_min 2.262
_cell_volume 8266.2(13)
_computing_cell_refinement 'SAINT V8.38A (?, 2016)'
_computing_data_reduction 'SAINT V8.38A (?, 2016)'
_computing_molecular_graphics 'Olex2 (Dolomanov et al., 2009)'
_computing_publication_material 'Olex2 (Dolomanov et al., 2009)'
_computing_structure_refinement 'ShelXL (Sheldrick, 2015)'
_diffrn_ambient_temperature 120
_diffrn_measured_fraction_theta_full 0.999
_diffrn_measured_fraction_theta_max 0.997
_diffrn_measurement_device_type 'Bruker D8-Venture'
_diffrn_measurement_method '\f and \w scans'
_diffrn_radiation_type MoK\a
_diffrn_radiation_wavelength 0.71073
_diffrn_reflns_av_R_equivalents 0.1170
_diffrn_reflns_av_unetI/netI 0.0759
_diffrn_reflns_Laue_measured_fraction_full 0.999
_diffrn_reflns_Laue_measured_fraction_max 0.997
_diffrn_reflns_limit_h_max 24
_diffrn_reflns_limit_h_min -24
_diffrn_reflns_limit_k_max 25
_diffrn_reflns_limit_k_min -25
_diffrn_reflns_limit_l_max 28
_diffrn_reflns_limit_l_min -31
_diffrn_reflns_number 132508
_diffrn_reflns_point_group_measured_fraction_full 0.999
_diffrn_reflns_point_group_measured_fraction_max 0.997
_diffrn_reflns_theta_full 25.242
_diffrn_reflns_theta_max 27.954
_diffrn_reflns_theta_min 1.960
_diffrn_standards_number 0
_exptl_absorpt_coefficient_mu 7.188
_exptl_absorpt_correction_T_max 0.7456
_exptl_absorpt_correction_T_min 0.2999
_exptl_absorpt_correction_type multi-scan
_exptl_absorpt_process_details
'SADABS-2016/2 (Bruker,2016/2) was used for absorption correction. wR2(int) was 0.1486 before and 0.0830 after correction. The Ratio of minimum to maximum transmission is 0.4022. The \l/2 correction factor is Not present.'
_exptl_crystal_colour red
_exptl_crystal_colour_primary red
_exptl_crystal_density_diffrn 1.511
_exptl_crystal_description block
_exptl_crystal_F_000 3572
_exptl_crystal_size_max 0.12
_exptl_crystal_size_mid 0.08
_exptl_crystal_size_min 0.06
_refine_diff_density_max 3.783
_refine_diff_density_min -2.703
_refine_diff_density_rms 0.196
_refine_ls_extinction_method none
_refine_ls_goodness_of_fit_ref 1.013
_refine_ls_hydrogen_treatment constr
_refine_ls_matrix_type full
_refine_ls_number_parameters 616
_refine_ls_number_reflns 19806
_refine_ls_number_restraints 1209
_refine_ls_restrained_S_all 0.993
_refine_ls_R_factor_all 0.1033
_refine_ls_R_factor_gt 0.0539
_refine_ls_shift/su_max 0.003
_refine_ls_shift/su_mean 0.000
_refine_ls_structure_factor_coef Fsqd
_refine_ls_weighting_details 'w=1/[\s^2^(Fo^2^)+(0.0539P)^2^+72.9469P] where P=(Fo^2^+2Fc^2^)/3'
_refine_ls_weighting_scheme calc
_refine_ls_wR_factor_gt 0.1247
_refine_ls_wR_factor_ref 0.1539
_reflns_Friedel_coverage 0.000
_reflns_number_gt 12410
_reflns_number_total 19806
_reflns_threshold_expression 'I > 2\s(I)'
_cod_data_source_file d1cc06467c2.cif
_cod_data_source_block sad_sq
_cod_database_code 7129486
_shelx_shelxl_version_number 2014/7
_shelx_space_group_comment
;
The symmetry employed for this shelxl refinement is uniquely defined
by the following loop, which should always be used as a source of
symmetry information in preference to the above space-group names.
They are only intended as comments.
;
_shelx_estimated_absorpt_t_max 0.672
_shelx_estimated_absorpt_t_min 0.479
_olex2_refinement_description
;
1. Fixed Uiso
 At 1.2 times of:
  All C(H) groups, All C(H,H) groups
2. Uiso/Uaniso restraints and constraints
All non-hydrogen atoms have similar U: within 2A with sigma of 0.04 and sigma
for terminal atoms of 0.08
3. Rigid body (RIGU) restrains
 All non-hydrogen atoms
 with sigma for 1-2 distances of 0.004 and sigma for 1-3 distances of 0.004
4.a Secondary CH2 refined with riding coordinates:
 C14(H14A,H14B), C28(H28A,H28B), C41(H41A,H41B), C66(H66A,H66B), C67(H67A,
 H67B), C74(H74A,H74B)
4.b Aromatic/amide H refined with riding coordinates:
 C2(H2), C3(H3), C5(H5), C6(H6), C9(H9), C10(H10), C11(H11), C12(H12),
 C13(H13), C15(H15), C16(H16), C17(H17), C18(H18), C19(H19), C22(H22), C23(H23),
  C24(H24), C25(H25), C26(H26), C29(H29), C30(H30), C31(H31), C32(H32),
 C33(H33), C36(H36), C37(H37), C38(H38), C39(H39), C40(H40), C43(H43), C44(H44),
  C45(H45), C46(H46), C47(H47), C48(H48), C50(H50), C51(H51), C52(H52),
 C53(H53), C55(H55), C56(H56), C57(H57), C58(H58), C59(H59), C61(H61), C62(H62),
  C63(H63), C64(H64), C65(H65), C68(H68), C69(H69), C70(H70), C71(H71), C72(H72)
4.c Fitted hexagon refined as free rotating group:
 C1(C2,C3,C4,C5,C6), C8(C9,C10,C11,C12,C13), C15(C16,C17,C18,C19,C20), C21(C22,
 C23,C24,C25,C26), C29(C30,C31,C32,C33,C34), C35(C36,C37,C38,C39,C40), C42(C43,
 C44,C45,C46,C47), C48(C49,C50,C51,C52,C53), C54(C55,C56,C57,C58,C59), C60(C61,
 C62,C63,C64,C65), C68(C69,C70,C71,C72,C73)
;
_olex2_submission_special_instructions 'No special instructions were received'

loop_
_space_group_symop_operation_xyz
'x, y, z'
'-x, y+1/2, -z+1/2'
'-x, -y, -z'
'x, -y-1/2, z-1/2'

loop_
_atom_site_label
_atom_site_type_symbol
_atom_site_fract_x
_atom_site_fract_y
_atom_site_fract_z
_atom_site_U_iso_or_equiv
_atom_site_adp_type
_atom_site_occupancy
_atom_site_site_symmetry_order
_atom_site_calc_flag
_atom_site_refinement_flags_posn
_atom_site_refinement_flags_adp
_atom_site_refinement_flags_occupancy
_atom_site_disorder_assembly
_atom_site_disorder_group
Au1 Au 0.54194(2) 0.50839(2) 0.55454(2) 0.03838(11) Uani 1 1 d . U . . .
Au2 Au 0.43059(2) 0.61214(2) 0.50285(2) 0.04114(11) Uani 1 1 d . U . . .
Au3 Au 0.38768(2) 0.49062(2) 0.53442(2) 0.04088(11) Uani 1 1 d . U . . .
Au4 Au 0.31613(3) 0.62421(2) 0.56734(2) 0.05932(14) Uani 1 1 d . U . . .
P3 P 0.61056(17) 0.51947(13) 0.65179(10) 0.0448(6) Uani 1 1 d . U . . .
P2 P 0.44351(19) 0.72470(12) 0.47085(11) 0.0532(8) Uani 1 1 d . U . . .
P1 P 0.65630(18) 0.61096(14) 0.43417(11) 0.0494(7) Uani 1 1 d . U . . .
P4 P 0.3756(3) 0.66488(19) 0.65955(14) 0.0908(13) Uani 1 1 d . U . . .
C1 C 0.1449(4) 0.5528(4) 0.3922(3) 0.058(3) Uani 1 1 d . U . . .
C2 C 0.1628(3) 0.4983(4) 0.3606(3) 0.062(3) Uani 1 1 d G U . . .
H2 H 0.2110 0.4781 0.3733 0.075 Uiso 1 1 calc R . . . .
C3 C 0.1100(5) 0.4735(4) 0.3103(3) 0.074(3) Uani 1 1 d G U . . .
H3 H 0.1222 0.4364 0.2887 0.089 Uiso 1 1 calc R . . . .
C4 C 0.0395(4) 0.5031(4) 0.2917(3) 0.071(3) Uani 1 1 d G U . . .
C5 C 0.0217(3) 0.5575(4) 0.3234(3) 0.072(3) Uani 1 1 d G U . . .
H5 H -0.0265 0.5778 0.3107 0.087 Uiso 1 1 calc R . . . .
C6 C 0.0744(4) 0.5823(4) 0.3736(3) 0.066(3) Uani 1 1 d G U . . .
H6 H 0.0622 0.6195 0.3953 0.079 Uiso 1 1 calc R . . . .
C7 C 0.2449(7) 0.5921(6) 0.4900(4) 0.059(3) Uani 1 1 d . U . . .
C8 C 0.6704(5) 0.4462(4) 0.6853(3) 0.058(3) Uani 1 1 d . U . . .
C9 C 0.6867(7) 0.4341(5) 0.7449(3) 0.150(8) Uani 1 1 d G U . . .
H9 H 0.6644 0.4622 0.7674 0.180 Uiso 1 1 calc R . . . .
C10 C 0.7358(8) 0.3809(6) 0.7716(3) 0.177(8) Uani 1 1 d G U . . .
H10 H 0.7470 0.3726 0.8124 0.212 Uiso 1 1 calc R . . . .
C11 C 0.7685(7) 0.3398(5) 0.7387(4) 0.124(6) Uani 1 1 d G U . . .
H11 H 0.8020 0.3034 0.7570 0.149 Uiso 1 1 calc R . . . .
C12 C 0.7521(5) 0.3519(4) 0.6791(4) 0.080(4) Uani 1 1 d G U . . .
H12 H 0.7744 0.3238 0.6566 0.096 Uiso 1 1 calc R . . . .
C13 C 0.7031(5) 0.4051(4) 0.6524(2) 0.067(3) Uani 1 1 d G U . . .
H13 H 0.6919 0.4133 0.6117 0.080 Uiso 1 1 calc R . . . .
C14 C 0.5124(6) 0.6666(5) 0.3918(4) 0.047(2) Uani 1 1 d . U . . .
H14A H 0.4966 0.6196 0.4009 0.057 Uiso 1 1 calc R . . . .
H14B H 0.5120 0.6662 0.3506 0.057 Uiso 1 1 calc R . . . .
C15 C 0.5337(5) 0.7616(4) 0.5793(3) 0.066(3) Uani 1 1 d . U . . .
H15 H 0.5035 0.7293 0.5916 0.079 Uiso 1 1 calc R . . . .
C16 C 0.5907(6) 0.7968(5) 0.6205(2) 0.094(4) Uani 1 1 d G U . . .
H16 H 0.5996 0.7884 0.6610 0.113 Uiso 1 1 calc R . . . .
C17 C 0.6349(5) 0.8441(5) 0.6024(4) 0.111(5) Uani 1 1 d G U . . .
H17 H 0.6739 0.8681 0.6306 0.133 Uiso 1 1 calc R . . . .
C18 C 0.6220(5) 0.8564(5) 0.5432(4) 0.107(5) Uani 1 1 d G U . . .
H18 H 0.6522 0.8887 0.5309 0.128 Uiso 1 1 calc R . . . .
C19 C 0.5649(6) 0.8212(4) 0.5020(3) 0.078(3) Uani 1 1 d G U . . .
H19 H 0.5561 0.8296 0.4615 0.094 Uiso 1 1 calc R . . . .
C20 C 0.5208(4) 0.7739(3) 0.5201(3) 0.059(3) Uani 1 1 d G U . . .
C21 C 0.6732(4) 0.5946(3) 0.6673(3) 0.051(2) Uani 1 1 d . U . . .
C22 C 0.6879(5) 0.6288(4) 0.6211(2) 0.064(3) Uani 1 1 d G U . . .
H22 H 0.6630 0.6149 0.5820 0.077 Uiso 1 1 calc R . . . .
C23 C 0.7391(5) 0.6833(4) 0.6322(3) 0.070(3) Uani 1 1 d G U . . .
H23 H 0.7492 0.7067 0.6007 0.084 Uiso 1 1 calc R . . . .
C24 C 0.7756(5) 0.7037(4) 0.6894(4) 0.080(4) Uani 1 1 d G U . . .
H24 H 0.8106 0.7410 0.6970 0.096 Uiso 1 1 calc R . . . .
C25 C 0.7608(5) 0.6695(4) 0.7356(3) 0.101(5) Uani 1 1 d G U . . .
H25 H 0.7857 0.6834 0.7747 0.121 Uiso 1 1 calc R . . . .
C26 C 0.7096(5) 0.6149(4) 0.7245(2) 0.081(4) Uani 1 1 d G U . . .
H26 H 0.6995 0.5916 0.7560 0.098 Uiso 1 1 calc R . . . .
C27 C 0.2010(7) 0.5764(6) 0.4463(5) 0.055(3) Uani 1 1 d . U . . .
C28 C 0.4558(7) 0.7222(5) 0.3990(4) 0.056(2) Uani 1 1 d . U . . .
H28A H 0.4070 0.7127 0.3695 0.067 Uiso 1 1 calc R . . . .
H28B H 0.4723 0.7691 0.3904 0.067 Uiso 1 1 calc R . . . .
C29 C 0.7974(4) 0.5998(3) 0.5137(3) 0.059(3) Uani 1 1 d . U . . .
H29 H 0.7867 0.5511 0.5125 0.070 Uiso 1 1 calc R . . . .
C30 C 0.8665(4) 0.6244(4) 0.5475(3) 0.073(3) Uani 1 1 d G U . . .
H30 H 0.9030 0.5924 0.5695 0.087 Uiso 1 1 calc R . . . .
C31 C 0.8821(4) 0.6957(4) 0.5491(3) 0.080(4) Uani 1 1 d G U . . .
H31 H 0.9294 0.7125 0.5722 0.096 Uiso 1 1 calc R . . . .
C32 C 0.8287(5) 0.7425(3) 0.5170(4) 0.078(4) Uani 1 1 d G U . . .
H32 H 0.8394 0.7913 0.5181 0.093 Uiso 1 1 calc R . . . .
C33 C 0.7596(4) 0.7180(3) 0.4832(3) 0.078(4) Uani 1 1 d G U . . .
H33 H 0.7231 0.7500 0.4612 0.093 Uiso 1 1 calc R . . . .
C34 C 0.7439(4) 0.6466(4) 0.4815(3) 0.058(2) Uani 1 1 d G U . . .
C35 C 0.3646(5) 0.7835(4) 0.4618(3) 0.066(3) Uani 1 1 d . U . . .
C36 C 0.3741(5) 0.8558(4) 0.4669(3) 0.078(3) Uani 1 1 d G U . . .
H36 H 0.4225 0.8754 0.4761 0.093 Uiso 1 1 calc R . . . .
C37 C 0.3129(6) 0.8994(3) 0.4587(4) 0.097(4) Uani 1 1 d G U . . .
H37 H 0.3194 0.9488 0.4622 0.116 Uiso 1 1 calc R . . . .
C38 C 0.2421(5) 0.8707(5) 0.4453(4) 0.099(4) Uani 1 1 d G U . . .
H38 H 0.2003 0.9005 0.4397 0.119 Uiso 1 1 calc R . . . .
C39 C 0.2326(4) 0.7984(5) 0.4402(4) 0.096(4) Uani 1 1 d G U . . .
H39 H 0.1842 0.7788 0.4311 0.115 Uiso 1 1 calc R . . . .
C40 C 0.2938(5) 0.7548(3) 0.4485(4) 0.077(3) Uani 1 1 d G U . . .
H40 H 0.2873 0.7054 0.4450 0.093 Uiso 1 1 calc R . . . .
C41 C 0.5892(7) 0.6805(5) 0.4304(4) 0.054(2) Uani 1 1 d . U . . .
H41A H 0.5874 0.6896 0.4704 0.064 Uiso 1 1 calc R . . . .
H41B H 0.6073 0.7239 0.4168 0.064 Uiso 1 1 calc R . . . .
C42 C 0.6722(6) 0.6072(5) 0.3639(3) 0.070(3) Uani 1 1 d . U . . .
C43 C 0.6983(7) 0.5451(5) 0.3471(4) 0.102(5) Uani 1 1 d G U . . .
H43 H 0.7017 0.5039 0.3699 0.122 Uiso 1 1 calc R . . . .
C44 C 0.7195(8) 0.5434(6) 0.2968(5) 0.136(6) Uani 1 1 d G U . . .
H44 H 0.7373 0.5010 0.2853 0.163 Uiso 1 1 calc R . . . .
C45 C 0.7145(8) 0.6037(7) 0.2633(4) 0.147(7) Uani 1 1 d G U . . .
H45 H 0.7290 0.6025 0.2290 0.177 Uiso 1 1 calc R . . . .
C46 C 0.6884(7) 0.6658(6) 0.2802(4) 0.129(6) Uani 1 1 d G U . . .
H46 H 0.6851 0.7070 0.2573 0.155 Uiso 1 1 calc R . . . .
C47 C 0.6673(6) 0.6675(5) 0.3304(4) 0.096(4) Uani 1 1 d G U . . .
H47 H 0.6494 0.7099 0.3419 0.115 Uiso 1 1 calc R . . . .
C48 C 0.4609(5) 0.7819(4) 0.7107(3) 0.075(3) Uani 1 1 d . U . . .
H48 H 0.4873 0.7512 0.7412 0.089 Uiso 1 1 calc R . . . .
C49 C 0.4046(5) 0.7558(3) 0.6632(3) 0.077(3) Uani 1 1 d G U . . .
C50 C 0.3660(5) 0.8007(4) 0.6186(3) 0.085(4) Uani 1 1 d G U . . .
H50 H 0.3275 0.7828 0.5861 0.102 Uiso 1 1 calc R . . . .
C51 C 0.3836(6) 0.8717(4) 0.6214(3) 0.087(4) Uani 1 1 d G U . . .
H51 H 0.3572 0.9023 0.5909 0.105 Uiso 1 1 calc R . . . .
C52 C 0.4399(6) 0.8978(3) 0.6689(4) 0.086(4) Uani 1 1 d G U . . .
H52 H 0.4519 0.9463 0.6709 0.103 Uiso 1 1 calc R . . . .
C53 C 0.4785(5) 0.8529(4) 0.7136(3) 0.077(3) Uani 1 1 d G U . . .
H53 H 0.5170 0.8707 0.7460 0.093 Uiso 1 1 calc R . . . .
N1 N -0.0147(8) 0.4762(5) 0.2412(5) 0.097(4) Uani 1 1 d . U . . .
C54 C 0.3085(7) 0.6600(6) 0.7040(4) 0.098(4) Uani 1 1 d . U . . .
C55 C 0.2330(7) 0.6526(7) 0.6750(3) 0.142(6) Uani 1 1 d G U . . .
H55 H 0.2157 0.6487 0.6336 0.171 Uiso 1 1 calc R . . . .
C56 C 0.1827(6) 0.6511(8) 0.7064(5) 0.168(7) Uani 1 1 d G U . . .
H56 H 0.1311 0.6461 0.6866 0.201 Uiso 1 1 calc R . . . .
C57 C 0.2080(8) 0.6569(7) 0.7670(5) 0.139(6) Uani 1 1 d G U . . .
H57 H 0.1737 0.6558 0.7885 0.167 Uiso 1 1 calc R . . . .
C58 C 0.2836(8) 0.6642(6) 0.7960(3) 0.132(6) Uani 1 1 d G U . . .
H58 H 0.3008 0.6682 0.8374 0.158 Uiso 1 1 calc R . . . .
C59 C 0.3338(6) 0.6657(6) 0.7646(4) 0.127(5) Uani 1 1 d G U . . .
H59 H 0.3854 0.6708 0.7844 0.152 Uiso 1 1 calc R . . . .
C60 C -0.0688(5) 0.5221(4) 0.2028(4) 0.095(4) Uani 1 1 d . U . . .
C61 C -0.0450(4) 0.5864(5) 0.1879(5) 0.122(6) Uani 1 1 d G U . . .
H61 H 0.0058 0.5994 0.2033 0.146 Uiso 1 1 calc R . . . .
C62 C -0.0955(6) 0.6316(4) 0.1505(5) 0.131(6) Uani 1 1 d G U . . .
H62 H -0.0792 0.6756 0.1404 0.157 Uiso 1 1 calc R . . . .
C63 C -0.1698(5) 0.6126(4) 0.1280(4) 0.117(5) Uani 1 1 d G U . . .
H63 H -0.2043 0.6436 0.1025 0.140 Uiso 1 1 calc R . . . .
C64 C -0.1936(4) 0.5484(4) 0.1429(4) 0.097(4) Uani 1 1 d G U . . .
H64 H -0.2444 0.5354 0.1275 0.117 Uiso 1 1 calc R . . . .
C65 C -0.1431(5) 0.5031(3) 0.1802(4) 0.090(4) Uani 1 1 d G U . . .
H65 H -0.1593 0.4592 0.1904 0.108 Uiso 1 1 calc R . . . .
C66 C 0.5006(9) 0.6094(7) 0.6769(5) 0.079(3) Uani 1 1 d . U . . .
H66A H 0.5349 0.6496 0.6900 0.095 Uiso 1 1 calc R . . . .
H66B H 0.4786 0.6117 0.6338 0.095 Uiso 1 1 calc R . . . .
C67 C 0.5470(9) 0.5313(8) 0.6976(5) 0.081(3) Uani 1 1 d . U . . .
H67A H 0.5112 0.4920 0.6910 0.097 Uiso 1 1 calc R . . . .
H67B H 0.5761 0.5326 0.7396 0.097 Uiso 1 1 calc R . . . .
C68 C -0.0120(8) 0.3589(5) 0.2805(4) 0.129(6) Uani 1 1 d . U . . .
H68 H -0.0014 0.3785 0.3185 0.155 Uiso 1 1 calc R . . . .
C69 C -0.0180(8) 0.2865(5) 0.2730(5) 0.158(7) Uani 1 1 d G U . . .
H69 H -0.0115 0.2568 0.3058 0.190 Uiso 1 1 calc R . . . .
C70 C -0.0334(8) 0.2578(4) 0.2174(5) 0.161(7) Uani 1 1 d G U . . .
H70 H -0.0375 0.2084 0.2123 0.194 Uiso 1 1 calc R . . . .
C71 C -0.0428(8) 0.3014(5) 0.1694(4) 0.150(7) Uani 1 1 d G U . . .
H71 H -0.0533 0.2818 0.1314 0.180 Uiso 1 1 calc R . . . .
C72 C -0.0368(7) 0.3737(5) 0.1769(4) 0.128(6) Uani 1 1 d G U . . .
H72 H -0.0432 0.4035 0.1441 0.154 Uiso 1 1 calc R . . . .
C73 C -0.0214(7) 0.4024(4) 0.2325(4) 0.116(5) Uani 1 1 d G U . . .
C74 C 0.4440(10) 0.6110(8) 0.7040(6) 0.097(4) Uani 1 1 d . U . . .
H74A H 0.4633 0.6306 0.7440 0.117 Uiso 1 1 calc R . . . .
H74B H 0.4244 0.5633 0.7062 0.117 Uiso 1 1 calc R . . . .

loop_
_atom_site_aniso_label
_atom_site_aniso_U_11
_atom_site_aniso_U_22
_atom_site_aniso_U_33
_atom_site_aniso_U_23
_atom_site_aniso_U_13
_atom_site_aniso_U_12
Au1 0.0612(3) 0.03272(16) 0.01901(14) -0.00632(12) 0.00933(16) -0.01023(16)
Au2 0.0659(3) 0.03117(16) 0.02128(15) -0.00210(12) 0.00626(17) -0.00518(16)
Au3 0.0587(3) 0.03884(18) 0.02309(16) -0.00344(13) 0.00979(17) -0.01127(16)
Au4 0.0692(3) 0.0687(3) 0.0300(2) -0.01351(18) 0.0010(2) -0.0055(2)
P3 0.0651(19) 0.0438(12) 0.0216(10) -0.0078(9) 0.0081(12) -0.0057(12)
P2 0.089(2) 0.0328(12) 0.0261(11) 0.0047(9) 0.0003(13) -0.0001(12)
P1 0.0634(19) 0.0547(14) 0.0259(11) 0.0019(10) 0.0077(12) -0.0199(13)
P4 0.135(4) 0.072(2) 0.0355(16) -0.0151(14) -0.0161(19) -0.006(2)
C1 0.063(5) 0.061(5) 0.038(4) -0.008(4) 0.001(4) 0.002(4)
C2 0.064(6) 0.069(6) 0.042(5) -0.014(4) -0.001(4) 0.009(5)
C3 0.083(6) 0.064(6) 0.052(6) -0.018(5) -0.011(5) 0.011(5)
C4 0.076(6) 0.053(5) 0.060(5) -0.009(4) -0.012(5) 0.002(4)
C5 0.070(7) 0.054(5) 0.066(6) -0.010(5) -0.016(5) 0.003(5)
C6 0.059(6) 0.063(6) 0.059(6) -0.017(5) -0.006(4) 0.007(4)
C7 0.073(6) 0.052(5) 0.035(4) -0.010(4) -0.006(4) 0.004(5)
C8 0.089(7) 0.051(5) 0.030(4) 0.006(3) 0.011(4) 0.003(4)
C9 0.259(17) 0.142(11) 0.049(6) 0.038(6) 0.048(7) 0.118(12)
C10 0.297(18) 0.160(13) 0.065(7) 0.044(7) 0.043(9) 0.143(14)
C11 0.196(15) 0.099(10) 0.060(6) 0.014(6) 0.014(7) 0.065(10)
C12 0.094(9) 0.074(7) 0.055(6) 0.001(5) 0.000(6) 0.016(6)
C13 0.080(8) 0.074(6) 0.037(5) 0.001(4) 0.004(5) 0.011(5)
C14 0.066(5) 0.045(4) 0.025(4) 0.008(3) 0.004(4) -0.020(4)
C15 0.089(8) 0.059(6) 0.038(4) -0.012(4) 0.003(4) -0.007(5)
C16 0.113(9) 0.093(8) 0.058(6) -0.035(5) 0.000(6) -0.018(7)
C17 0.138(11) 0.104(9) 0.079(7) -0.041(6) 0.016(7) -0.039(8)
C18 0.142(10) 0.083(8) 0.086(7) -0.035(6) 0.020(7) -0.046(8)
C19 0.123(9) 0.040(5) 0.066(6) -0.009(4) 0.022(6) -0.025(6)
C20 0.094(6) 0.030(4) 0.041(4) -0.006(3) 0.005(4) -0.009(4)
C21 0.068(6) 0.039(4) 0.036(4) -0.006(3) 0.003(4) -0.002(4)
C22 0.084(8) 0.059(5) 0.041(5) -0.005(4) 0.008(5) -0.018(5)
C23 0.079(8) 0.059(6) 0.065(6) -0.008(4) 0.012(5) -0.021(5)
C24 0.097(9) 0.057(6) 0.067(6) -0.011(5) -0.002(6) -0.021(6)
C25 0.138(11) 0.084(8) 0.057(6) -0.012(5) -0.004(6) -0.047(8)
C26 0.118(10) 0.066(6) 0.040(5) -0.007(4) -0.005(5) -0.029(6)
C27 0.052(6) 0.072(6) 0.036(4) -0.009(4) 0.009(4) -0.003(5)
C28 0.080(6) 0.047(5) 0.029(4) 0.004(3) 0.003(4) -0.010(4)
C29 0.058(5) 0.076(6) 0.039(5) -0.003(4) 0.011(4) -0.019(4)
C30 0.059(6) 0.087(6) 0.062(7) -0.005(5) 0.006(5) -0.020(5)
C31 0.074(7) 0.095(6) 0.061(7) -0.005(5) 0.007(6) -0.031(5)
C32 0.074(7) 0.085(7) 0.066(7) -0.002(5) 0.010(5) -0.036(5)
C33 0.079(7) 0.069(5) 0.067(7) 0.002(5) -0.003(6) -0.034(5)
C34 0.064(5) 0.069(5) 0.035(4) 0.003(4) 0.010(4) -0.026(4)
C35 0.105(6) 0.057(5) 0.031(5) 0.014(4) 0.013(5) 0.020(4)
C36 0.118(8) 0.059(5) 0.042(6) 0.010(4) 0.006(6) 0.026(5)
C37 0.136(9) 0.077(7) 0.069(8) 0.025(6) 0.020(7) 0.048(6)
C38 0.134(9) 0.093(7) 0.063(8) 0.031(6) 0.019(7) 0.050(6)
C39 0.111(8) 0.102(7) 0.069(8) 0.030(6) 0.020(7) 0.039(6)
C40 0.097(6) 0.076(6) 0.051(6) 0.016(5) 0.013(5) 0.020(5)
C41 0.068(5) 0.053(5) 0.030(4) 0.007(4) 0.001(4) -0.016(4)
C42 0.075(8) 0.103(7) 0.033(4) 0.004(4) 0.017(5) -0.033(6)
C43 0.141(12) 0.120(8) 0.062(7) 0.004(6) 0.057(8) -0.024(7)
C44 0.183(16) 0.178(11) 0.073(8) 0.003(7) 0.077(10) -0.016(10)
C45 0.191(17) 0.195(12) 0.075(9) 0.020(8) 0.069(10) -0.021(11)
C46 0.153(14) 0.183(11) 0.059(7) 0.029(7) 0.043(9) -0.032(10)
C47 0.109(11) 0.128(8) 0.046(6) 0.026(5) 0.017(6) -0.031(7)
C48 0.097(8) 0.075(6) 0.045(5) -0.019(4) 0.014(5) 0.001(5)
C49 0.106(8) 0.072(5) 0.041(5) -0.015(4) 0.006(5) 0.001(5)
C50 0.117(10) 0.081(6) 0.045(5) -0.008(4) 0.009(6) 0.001(6)
C51 0.126(10) 0.079(6) 0.053(6) -0.005(5) 0.022(6) 0.004(6)
C52 0.124(10) 0.081(7) 0.056(6) -0.018(5) 0.032(6) -0.003(6)
C53 0.105(9) 0.076(6) 0.054(6) -0.024(4) 0.029(6) -0.006(5)
N1 0.114(7) 0.052(4) 0.076(6) -0.011(4) -0.042(5) 0.004(4)
C54 0.165(8) 0.081(8) 0.039(5) -0.016(5) 0.019(5) -0.011(7)
C55 0.173(9) 0.184(16) 0.064(7) -0.050(8) 0.028(6) -0.023(8)
C56 0.196(11) 0.224(19) 0.087(9) -0.060(10) 0.051(8) -0.032(10)
C57 0.216(13) 0.120(12) 0.082(8) -0.044(9) 0.045(8) -0.042(10)
C58 0.210(13) 0.134(13) 0.051(7) -0.025(7) 0.038(7) -0.043(10)
C59 0.201(12) 0.122(12) 0.048(6) -0.018(6) 0.025(6) -0.035(9)
C60 0.107(7) 0.053(5) 0.080(8) -0.002(5) -0.035(6) -0.004(5)
C61 0.127(9) 0.068(6) 0.108(11) 0.019(7) -0.054(8) -0.022(6)
C62 0.137(10) 0.073(7) 0.116(12) 0.022(7) -0.058(8) -0.022(6)
C63 0.136(10) 0.067(6) 0.090(9) 0.003(6) -0.049(7) -0.009(6)
C64 0.112(8) 0.053(5) 0.083(8) -0.010(5) -0.033(7) 0.008(5)
C65 0.107(7) 0.049(5) 0.074(8) -0.013(5) -0.028(6) 0.001(5)
C66 0.109(8) 0.092(7) 0.025(5) -0.006(5) 0.003(5) -0.008(6)
C67 0.111(7) 0.103(7) 0.029(5) -0.016(5) 0.020(5) -0.009(6)
C68 0.164(15) 0.056(6) 0.102(8) -0.010(5) -0.052(8) 0.003(7)
C69 0.207(18) 0.059(6) 0.129(10) -0.012(6) -0.062(10) 0.007(8)
C70 0.200(17) 0.070(7) 0.133(10) -0.026(6) -0.065(10) 0.017(8)
C71 0.167(16) 0.078(7) 0.130(10) -0.032(6) -0.061(9) 0.021(8)
C72 0.143(14) 0.076(7) 0.099(8) -0.027(5) -0.058(7) 0.020(7)
C73 0.132(12) 0.055(5) 0.096(7) -0.016(4) -0.056(7) 0.007(5)
C74 0.132(8) 0.099(8) 0.050(6) -0.014(5) 0.013(5) 0.000(6)

loop_
_atom_type_symbol
_atom_type_description
_atom_type_scat_dispersion_real
_atom_type_scat_dispersion_imag
_atom_type_scat_source
C C 0.0033 0.0016 'International Tables Vol C Tables 4.2.6.8 and 6.1.1.4'
H H 0.0000 0.0000 'International Tables Vol C Tables 4.2.6.8 and 6.1.1.4'
Au Au -2.0133 8.8022 'International Tables Vol C Tables 4.2.6.8 and 6.1.1.4'
N N 0.0061 0.0033 'International Tables Vol C Tables 4.2.6.8 and 6.1.1.4'
P P 0.1023 0.0942 'International Tables Vol C Tables 4.2.6.8 and 6.1.1.4'

loop_
_geom_angle_atom_site_label_1
_geom_angle_atom_site_label_2
_geom_angle_atom_site_label_3
_geom_angle
_geom_angle_site_symmetry_1
_geom_angle_site_symmetry_3
_geom_angle_publ_flag
Au1 Au1 Au2 63.689(15) 3_666 3_666 ?
Au1 Au1 Au2 61.212(16) 3_666 . ?
Au1 Au1 Au3 62.923(18) 3_666 . ?
Au1 Au1 Au3 61.948(17) 3_666 3_666 ?
Au2 Au1 Au2 124.901(15) 3_666 . ?
Au2 Au1 Au3 99.088(15) 3_666 . ?
Au2 Au1 Au3 55.599(13) 3_666 3_666 ?
Au3 Au1 Au2 55.189(14) . . ?
Au3 Au1 Au2 97.013(15) 3_666 . ?
Au3 Au1 Au3 124.872(15) . 3_666 ?
P3 Au1 Au1 176.74(8) . 3_666 ?
P3 Au1 Au2 118.79(7) . . ?
P3 Au1 Au2 116.22(7) . 3_666 ?
P3 Au1 Au3 114.18(8) . . ?
P3 Au1 Au3 120.93(8) . 3_666 ?
Au1 Au2 Au1 55.098(14) 3_666 . ?
Au1 Au2 Au4 125.668(17) 3_666 . ?
Au1 Au2 Au4 111.979(16) . . ?
Au3 Au2 Au1 61.531(15) . . ?
Au3 Au2 Au1 63.040(14) . 3_666 ?
Au3 Au2 Au4 65.630(15) . . ?
P2 Au2 Au1 122.51(7) . 3_666 ?
P2 Au2 Au1 129.85(9) . . ?
P2 Au2 Au3 168.58(9) . . ?
P2 Au2 Au4 105.41(9) . . ?
Au1 Au3 Au1 55.128(15) . 3_666 ?
Au1 Au3 Au4 122.025(16) 3_666 . ?
Au1 Au3 Au4 111.630(16) . . ?
Au2 Au3 Au1 61.359(13) . 3_666 ?
Au2 Au3 Au1 63.280(14) . . ?
Au2 Au3 Au4 63.438(16) . . ?
P1 Au3 Au1 123.26(7) 3_666 3_666 ?
P1 Au3 Au1 119.99(8) 3_666 . ?
P1 Au3 Au2 175.17(8) 3_666 . ?
P1 Au3 Au4 111.74(8) 3_666 . ?
Au2 Au4 Au3 50.932(12) . . ?
P4 Au4 Au2 107.89(14) . . ?
P4 Au4 Au3 113.82(12) . . ?
C7 Au4 Au2 83.4(4) . . ?
C7 Au4 Au3 74.7(3) . . ?
C7 Au4 P4 168.6(4) . . ?
C8 P3 Au1 117.1(3) . . ?
C8 P3 C21 103.7(4) . . ?
C8 P3 C67 104.8(5) . . ?
C21 P3 Au1 113.9(2) . . ?
C21 P3 C67 106.3(5) . . ?
C67 P3 Au1 110.1(4) . . ?
C20 P2 Au2 113.9(2) . . ?
C28 P2 Au2 110.5(3) . . ?
C28 P2 C20 108.4(5) . . ?
C28 P2 C35 104.3(5) . . ?
C35 P2 Au2 116.1(3) . . ?
C35 P2 C20 102.9(4) . . ?
C34 P1 Au3 117.1(3) . 3_666 ?
C41 P1 Au3 107.9(4) . 3_666 ?
C41 P1 C34 104.2(4) . . ?
C42 P1 Au3 116.9(3) . 3_666 ?
C42 P1 C34 102.3(4) . . ?
C42 P1 C41 107.5(5) . . ?
C49 P4 Au4 114.9(3) . . ?
C49 P4 C54 105.4(5) . . ?
C54 P4 Au4 108.4(4) . . ?
C74 P4 Au4 116.4(5) . . ?
C74 P4 C49 112.2(7) . . ?
C74 P4 C54 97.2(7) . . ?
C2 C1 C6 120.0 . . ?
C2 C1 C27 118.9(6) . . ?
C6 C1 C27 121.1(6) . . ?
C1 C2 C3 120.0 . . ?
C2 C3 C4 120.0 . . ?
C3 C4 N1 119.7(7) . . ?
C5 C4 C3 120.0 . . ?
C5 C4 N1 120.3(7) . . ?
C4 C5 C6 120.0 . . ?
C5 C6 C1 120.0 . . ?
C27 C7 Au4 175.9(11) . . ?
C9 C8 P3 119.5(4) . . ?
C9 C8 C13 120.0 . . ?
C13 C8 P3 120.4(4) . . ?
C10 C9 C8 120.0 . . ?
C9 C10 C11 120.0 . . ?
C10 C11 C12 120.0 . . ?
C13 C12 C11 120.0 . . ?
C12 C13 C8 120.0 . . ?
C41 C14 C28 112.6(8) . . ?
C16 C15 C20 120.0 . . ?
C17 C16 C15 120.0 . . ?
C16 C17 C18 120.0 . . ?
C19 C18 C17 120.0 . . ?
C20 C19 C18 120.0 . . ?
C15 C20 P2 115.4(4) . . ?
C19 C20 P2 124.6(4) . . ?
C19 C20 C15 120.0 . . ?
C22 C21 P3 119.0(4) . . ?
C22 C21 C26 120.0 . . ?
C26 C21 P3 120.8(4) . . ?
C21 C22 C23 120.0 . . ?
C24 C23 C22 120.0 . . ?
C23 C24 C25 120.0 . . ?
C26 C25 C24 120.0 . . ?
C25 C26 C21 120.0 . . ?
C7 C27 C1 176.9(13) . . ?
C14 C28 P2 114.9(7) . . ?
C30 C29 C34 120.0 . . ?
C31 C30 C29 120.0 . . ?
C30 C31 C32 120.0 . . ?
C31 C32 C33 120.0 . . ?
C34 C33 C32 120.0 . . ?
C29 C34 P1 118.1(4) . . ?
C33 C34 P1 121.8(4) . . ?
C33 C34 C29 120.0 . . ?
C36 C35 P2 121.2(5) . . ?
C36 C35 C40 120.0 . . ?
C40 C35 P2 118.8(5) . . ?
C37 C36 C35 120.0 . . ?
C38 C37 C36 120.0 . . ?
C39 C38 C37 120.0 . . ?
C38 C39 C40 120.0 . . ?
C39 C40 C35 120.0 . . ?
C14 C41 P1 115.7(7) . . ?
C43 C42 P1 119.0(5) . . ?
C43 C42 C47 120.0 . . ?
C47 C42 P1 120.6(5) . . ?
C42 C43 C44 120.0 . . ?
C45 C44 C43 120.0 . . ?
C44 C45 C46 120.0 . . ?
C47 C46 C45 120.0 . . ?
C46 C47 C42 120.0 . . ?
C49 C48 C53 120.0 . . ?
C48 C49 P4 121.7(5) . . ?
C48 C49 C50 120.0 . . ?
C50 C49 P4 118.2(5) . . ?
C51 C50 C49 120.0 . . ?
C52 C51 C50 120.0 . . ?
C51 C52 C53 120.0 . . ?
C52 C53 C48 120.0 . . ?
C4 N1 C60 120.7(8) . . ?
C4 N1 C73 119.4(9) . . ?
C73 N1 C60 119.5(9) . . ?
C55 C54 P4 119.0(7) . . ?
C55 C54 C59 120.0 . . ?
C59 C54 P4 120.9(7) . . ?
C54 C55 C56 120.0 . . ?
C57 C56 C55 120.0 . . ?
C56 C57 C58 120.0 . . ?
C59 C58 C57 120.0 . . ?
C58 C59 C54 120.0 . . ?
C61 C60 N1 118.5(8) . . ?
C61 C60 C65 120.0 . . ?
C65 C60 N1 121.5(8) . . ?
C62 C61 C60 120.0 . . ?
C61 C62 C63 120.0 . . ?
C62 C63 C64 120.0 . . ?
C63 C64 C65 120.0 . . ?
C64 C65 C60 120.0 . . ?
C74 C66 C67 106.1(11) . . ?
C66 C67 P3 107.3(8) . . ?
C69 C68 C73 120.0 . . ?
C70 C69 C68 120.0 . . ?
C69 C70 C71 120.0 . . ?
C70 C71 C72 120.0 . . ?
C73 C72 C71 120.0 . . ?
C68 C73 N1 119.0(9) . . ?
C72 C73 N1 121.0(9) . . ?
C72 C73 C68 120.0 . . ?
C66 C74 P4 104.8(11) . . ?

loop_
_geom_bond_atom_site_label_1
_geom_bond_atom_site_label_2
_geom_bond_distance
_geom_bond_site_symmetry_2
_geom_bond_publ_flag
Au1 Au1 2.6316(7) 3_666 ?
Au1 Au2 2.8763(6) . ?
Au1 Au2 2.8121(5) 3_666 ?
Au1 Au3 2.8308(7) . ?
Au1 Au3 2.8560(5) 3_666 ?
Au1 P3 2.307(2) . ?
Au2 Au1 2.8122(5) 3_666 ?
Au2 Au3 2.6439(5) . ?
Au2 Au4 3.0459(7) . ?
Au2 P2 2.318(2) . ?
Au3 Au1 2.8560(5) 3_666 ?
Au3 Au4 3.1019(6) . ?
Au3 P1 2.326(3) 3_666 ?
Au4 P4 2.289(3) . ?
Au4 C7 2.023(10) . ?
P3 C8 1.821(6) . ?
P3 C21 1.822(6) . ?
P3 C67 1.884(14) . ?
P2 C20 1.829(6) . ?
P2 C28 1.819(10) . ?
P2 C35 1.828(7) . ?
P1 Au3 2.326(3) 3_666 ?
P1 C34 1.827(6) . ?
P1 C41 1.820(12) . ?
P1 C42 1.811(7) . ?
P4 C49 1.812(7) . ?
P4 C54 1.904(11) . ?
P4 C74 1.737(16) . ?
C1 C2 1.3900 . ?
C1 C6 1.3900 . ?
C1 C27 1.472(12) . ?
C2 C3 1.3900 . ?
C3 C4 1.3900 . ?
C4 C5 1.3900 . ?
C4 N1 1.420(11) . ?
C5 C6 1.3900 . ?
C7 C27 1.159(14) . ?
C8 C9 1.3900 . ?
C8 C13 1.3900 . ?
C9 C10 1.3900 . ?
C10 C11 1.3900 . ?
C11 C12 1.3900 . ?
C12 C13 1.3900 . ?
C14 C28 1.554(16) . ?
C14 C41 1.487(15) . ?
C15 C16 1.3900 . ?
C15 C20 1.3900 . ?
C16 C17 1.3900 . ?
C17 C18 1.3900 . ?
C18 C19 1.3900 . ?
C19 C20 1.3900 . ?
C21 C22 1.3900 . ?
C21 C26 1.3900 . ?
C22 C23 1.3900 . ?
C23 C24 1.3900 . ?
C24 C25 1.3900 . ?
C25 C26 1.3900 . ?
C29 C30 1.3900 . ?
C29 C34 1.3900 . ?
C30 C31 1.3900 . ?
C31 C32 1.3900 . ?
C32 C33 1.3900 . ?
C33 C34 1.3900 . ?
C35 C36 1.3900 . ?
C35 C40 1.3900 . ?
C36 C37 1.3900 . ?
C37 C38 1.3900 . ?
C38 C39 1.3900 . ?
C39 C40 1.3900 . ?
C42 C43 1.3900 . ?
C42 C47 1.3900 . ?
C43 C44 1.3900 . ?
C44 C45 1.3900 . ?
C45 C46 1.3900 . ?
C46 C47 1.3900 . ?
C48 C49 1.3900 . ?
C48 C53 1.3900 . ?
C49 C50 1.3900 . ?
C50 C51 1.3900 . ?
C51 C52 1.3900 . ?
C52 C53 1.3900 . ?
N1 C60 1.443(12) . ?
N1 C73 1.422(12) . ?
C54 C55 1.3900 . ?
C54 C59 1.3900 . ?
C55 C56 1.3900 . ?
C56 C57 1.3900 . ?
C57 C58 1.3900 . ?
C58 C59 1.3900 . ?
C60 C61 1.3900 . ?
C60 C65 1.3900 . ?
C61 C62 1.3900 . ?
C62 C63 1.3900 . ?
C63 C64 1.3900 . ?
C64 C65 1.3900 . ?
C66 C67 1.721(19) . ?
C66 C74 1.42(2) . ?
C68 C69 1.3900 . ?
C68 C73 1.3900 . ?
C69 C70 1.3900 . ?
C70 C71 1.3900 . ?
C71 C72 1.3900 . ?
C72 C73 1.3900 . ?
